data_4319318
loop_
_publ_author_name
'Bert D. Alleyne'
'Avril R. Williams'
'Lincoln A. Hall'
'Andrew J. P. White'
'David J. Williams'

_publ_section_title
;
 Lanthanide(III) Methylsquarates: Synthesis and X-ray Structures
;
_journal_name_full 'Inorganic Chemistry'
_journal_page_first 1045
_journal_page_last 1051
_journal_paper_doi 10.1021/ic000989q
_journal_volume 40
_journal_year 2001
_chemical_formula_sum 'C15 H13 Eu O11'
_chemical_formula_weight 521.21
_chemical_name_systematic
; 
 ? 
;
_space_group_IT_number 60
_symmetry_cell_setting orthorhombic
_symmetry_space_group_name_Hall '-P 2ac 2b'
_symmetry_space_group_name_H-M 'P b n a'
_atom_sites_solution_hydrogens geom
_atom_sites_solution_primary direct
_atom_sites_solution_secondary difmap
_audit_creation_method SHELXL
_cell_angle_alpha 90.00
_cell_angle_beta 90.00
_cell_angle_gamma 90.00
_cell_formula_units_Z 4
_cell_length_a 8.7129(5)
_cell_length_b 13.1148(12)
_cell_length_c 15.2529(9)
_cell_measurement_reflns_used 23
_cell_measurement_temperature 293(2)
_cell_measurement_theta_max 24.91
_cell_measurement_theta_min 10.67
_cell_volume 1742.9(2)
_computing_cell_refinement 'Siemens XSCANS'
_computing_data_collection 'Siemens XSCANS'
_computing_data_reduction 'Siemens SHELXTL'
_computing_molecular_graphics 'Siemens SHELXTL'
_computing_publication_material 'Siemens SHELXTL'
_computing_structure_refinement 'SHELXL-93 (Sheldrick, 1993)'
_computing_structure_solution 'SHELXS-86 (Sheldrick, 1990)'
_diffrn_ambient_temperature 293(2)
_diffrn_measurement_device 'Siemens P4'
_diffrn_measurement_method '\w scans'
_diffrn_radiation_monochromator graphite
_diffrn_radiation_source 'fine-focus sealed tube'
_diffrn_radiation_type CuK\a
_diffrn_radiation_wavelength 1.54178
_diffrn_reflns_av_R_equivalents 0.0000
_diffrn_reflns_av_sigmaI/netI 0.0428
_diffrn_reflns_limit_h_max 0
_diffrn_reflns_limit_h_min -10
_diffrn_reflns_limit_k_max 15
_diffrn_reflns_limit_k_min 0
_diffrn_reflns_limit_l_max 0
_diffrn_reflns_limit_l_min -17
_diffrn_reflns_number 1411
_diffrn_reflns_theta_max 62.99
_diffrn_reflns_theta_min 5.80
_diffrn_standards_interval_count 97
_diffrn_standards_number 3
_exptl_absorpt_coefficient_mu 26.324
_exptl_absorpt_correction_T_max 0.3264
_exptl_absorpt_correction_T_min 0.1719
_exptl_absorpt_correction_type empirical
_exptl_crystal_colour Clear
_exptl_crystal_density_diffrn 1.986
_exptl_crystal_description 'trapezoidal needles'
_exptl_crystal_F_000 1016
_exptl_crystal_size_max 0.13
_exptl_crystal_size_mid 0.10
_exptl_crystal_size_min 0.05
_refine_diff_density_max 0.512
_refine_diff_density_min -1.453
_refine_diff_density_rms 0.120
_refine_ls_extinction_coef 0.00115(13)
_refine_ls_extinction_expression Fc^*^=kFc[1+0.001xFc^2^\l^3^/sin(2\q)]^-1/4^
_refine_ls_extinction_method SHELXL
_refine_ls_goodness_of_fit_all 1.136
_refine_ls_goodness_of_fit_obs 1.208
_refine_ls_matrix_type full
_refine_ls_number_parameters 133
_refine_ls_number_reflns 1339
_refine_ls_number_restraints 8
_refine_ls_restrained_S_all 1.150
_refine_ls_restrained_S_obs 1.204
_refine_ls_R_factor_all 0.0675
_refine_ls_R_factor_obs 0.0468
_refine_ls_shift/esd_max 0.002
_refine_ls_shift/esd_mean 0.000
_refine_ls_structure_factor_coef Fsqd
_refine_ls_weighting_details 'w=1/[\s^2^(Fo^2^)+(0.0407P)^2^+9.4558P] where P=(Fo^2^+2Fc^2^)/3'
_refine_ls_weighting_scheme calc
_refine_ls_wR_factor_all 0.1051
_refine_ls_wR_factor_obs 0.0947
_reflns_number_observed 1069
_reflns_number_total 1411
_reflns_observed_criterion >2sigma(I)
_cod_data_source_file ic000989q_3.cif
_cod_data_source_block lh9806
_cod_depositor_comments
;
The following automatic conversions were performed:

'_symmetry_cell_setting' value 'Orthorhombic' changed to
'orthorhombic' according to the built-in table from CIF Core
dictionary named 'cif_core.dic' version 2.4.1 from 2010-06-29.

Automatic conversion script
Id: cif_fix_values 1646 2011-03-28 12:23:43Z adriana 

The following automatic conversions were performed:

'_refine_ls_weighting_scheme' value 'calc
w=1/[\s^2^(Fo^2^)+(0.0407P)^2^+9.4558P] where P=(Fo^2^+2Fc^2^)/3' was
changed to 'calc'. New tag '_refine_ls_weighting_details' was
created. The value of the new tag was set to
'w=1/[\s^2^(Fo^2^)+(0.0407P)^2^+9.4558P] where P=(Fo^2^+2Fc^2^)/3'.

Automatic conversion script
Id: cif_fix_values 3143 2015-03-26 13:38:13Z robertas 
;
_cod_database_code 4319318

loop_
_symmetry_equiv_pos_as_xyz
'x, y, z'
'-x+1/2, y+1/2, -z+1/2'
'x, -y+1/2, -z'
'-x+1/2, -y, z+1/2'
'-x, -y, -z'
'x-1/2, -y-1/2, z-1/2'
'-x, y-1/2, z'
'x-1/2, y, -z-1/2'

loop_
_atom_site_aniso_label
_atom_site_aniso_U_11
_atom_site_aniso_U_22
_atom_site_aniso_U_33
_atom_site_aniso_U_23
_atom_site_aniso_U_13
_atom_site_aniso_U_12
Eu 0.0148(3) 0.0151(3) 0.0111(3) 0.0019(3) 0.000 0.000
O1 0.062(5) 0.019(3) 0.028(3) 0.000(3) -0.007(3) -0.015(3)
C1 0.029(5) 0.028(5) 0.023(4) 0.000(4) 0.008(4) -0.001(4)
C2 0.024(4) 0.013(4) 0.022(4) -0.001(3) 0.013(3) 0.000(3)
O2 0.032(3) 0.026(3) 0.022(3) -0.005(3) 0.012(3) -0.007(3)
C3 0.021(4) 0.027(4) 0.019(4) -0.002(3) 0.009(3) 0.004(4)
O3 0.045(4) 0.026(3) 0.036(3) -0.009(3) 0.017(3) -0.011(3)
C4 0.024(4) 0.022(5) 0.018(4) 0.009(3) 0.007(3) 0.003(3)
O4 0.044(4) 0.033(3) 0.017(3) 0.001(3) 0.016(3) 0.008(3)
C5 0.054(7) 0.026(5) 0.056(6) -0.009(5) 0.024(5) -0.010(5)
C6 0.058(7) 0.037(6) 0.036(5) -0.020(4) 0.022(5) -0.025(5)
C7 0.044(5) 0.035(5) 0.027(5) -0.015(4) 0.016(4) -0.020(4)
O7 0.040(4) 0.041(4) 0.053(4) -0.011(3) 0.016(3) -0.030(3)
C8 0.025(10) 0.007(9) 0.049(14) 0.006(9) -0.004(9) 0.010(8)
O8 0.098(24) 0.039(16) 0.091(19) 0.012(14) -0.025(18) 0.011(14)

loop_
_atom_site_label
_atom_site_type_symbol
_atom_site_fract_x
_atom_site_fract_y
_atom_site_fract_z
_atom_site_U_iso_or_equiv
_atom_site_thermal_displace_type
_atom_site_occupancy
_atom_site_calc_flag
_atom_site_refinement_flags
_atom_site_disorder_group
Eu Eu 0.15875(6) 0.2500 0.5000 0.0137(3) Uani 1 d S .
O1 O 0.0299(9) 0.0896(4) 0.4523(4) 0.036(2) Uani 1 d . .
C1 C -0.1850(11) 0.1872(7) 0.7389(5) 0.027(2) Uani 1 d . .
C2 C -0.0848(9) 0.2296(6) 0.6751(5) 0.020(2) Uani 1 d . .
O2 O -0.0313(7) 0.1981(5) 0.6037(4) 0.0267(13) Uani 1 d . .
C3 C -0.0695(10) 0.3249(6) 0.7299(5) 0.022(2) Uani 1 d . .
O3 O -0.0044(9) 0.4053(5) 0.7271(4) 0.036(2) Uani 1 d . .
C4 C -0.1772(9) 0.2737(6) 0.7936(5) 0.021(2) Uani 1 d . .
O4 O -0.2298(8) 0.3020(5) 0.8655(4) 0.0310(14) Uani 1 d . .
C5 C -0.2706(14) 0.0899(7) 0.7412(8) 0.045(3) Uani 1 d . .
H5A H -0.2579(14) 0.0585(7) 0.7976(8) 0.068 Uiso 1 d R .
H5B H -0.2320(14) 0.0451(7) 0.6966(8) 0.068 Uiso 1 d R .
H5C H -0.3775(14) 0.1029(7) 0.7310(8) 0.068 Uiso 1 d R .
C6 C 0.4263(12) 0.5558(8) 0.4775(6) 0.044(3) Uani 1 d D .
C7 C 0.4237(12) 0.4437(8) 0.4818(6) 0.035(2) Uani 1 d . .
O7 O 0.3306(8) 0.3777(6) 0.4570(5) 0.045(2) Uani 1 d . .
C8 C 0.3153(34) 0.6340(25) 0.4477(30) 0.027(6) Uani 0.50 d PDU 1
H8A H 0.2680(34) 0.6645(25) 0.4981(30) 0.041 Uiso 0.50 d PR 1
H8B H 0.2381(34) 0.6025(25) 0.4119(30) 0.041 Uiso 0.50 d PR 1
H8C H 0.3674(34) 0.6855(25) 0.4144(30) 0.041 Uiso 0.50 d PR 1
O8 O 0.3394(43) 0.6205(25) 0.4523(31) 0.076(9) Uani 0.50 d PD 2

loop_
_atom_type_symbol
_atom_type_description
_atom_type_scat_dispersion_real
_atom_type_scat_dispersion_imag
_atom_type_scat_source
C C 0.0181 0.0091 'International Tables Vol C Tables 4.2.6.8 and 6.1.1.4'
H H 0.0000 0.0000 'International Tables Vol C Tables 4.2.6.8 and 6.1.1.4'
O O 0.0492 0.0322 'International Tables Vol C Tables 4.2.6.8 and 6.1.1.4'
Eu Eu -8.9294 11.1857 'International Tables Vol C Tables 4.2.6.8 and 6.1.1.4'

loop_
_geom_angle_atom_site_label_1
_geom_angle_atom_site_label_2
_geom_angle_atom_site_label_3
_geom_angle
_geom_angle_site_symmetry_1
_geom_angle_site_symmetry_3
_geom_angle_publ_flag
O7 Eu O7 100.5(4) 3_556 . ?
O7 Eu O4 72.6(2) 3_556 8_657 ?
O7 Eu O4 77.0(3) . 8_657 ?
O7 Eu O4 77.0(3) 3_556 6_665 ?
O7 Eu O4 72.6(2) . 6_665 ?
O4 Eu O4 131.6(3) 8_657 6_665 ?
O7 Eu O2 93.1(3) 3_556 . ?
O7 Eu O2 146.4(2) . . ?
O4 Eu O2 78.0(2) 8_657 . ?
O4 Eu O2 140.8(2) 6_665 . ?
O7 Eu O2 146.4(2) 3_556 3_556 ?
O7 Eu O2 93.1(3) . 3_556 ?
O4 Eu O2 140.8(2) 8_657 3_556 ?
O4 Eu O2 78.0(2) 6_665 3_556 ?
O2 Eu O2 92.2(3) . 3_556 ?
O7 Eu O1 76.5(3) 3_556 . ?
O7 Eu O1 144.1(2) . . ?
O4 Eu O1 132.9(2) 8_657 . ?
O4 Eu O1 71.9(2) 6_665 . ?
O2 Eu O1 69.0(2) . . ?
O2 Eu O1 74.6(2) 3_556 . ?
O7 Eu O1 144.1(2) 3_556 3_556 ?
O7 Eu O1 76.5(3) . 3_556 ?
O4 Eu O1 71.9(2) 8_657 3_556 ?
O4 Eu O1 132.9(2) 6_665 3_556 ?
O2 Eu O1 74.6(2) . 3_556 ?
O2 Eu O1 69.0(2) 3_556 3_556 ?
O1 Eu O1 126.5(4) . 3_556 ?
C4 C1 C2 93.4(7) . . ?
C4 C1 C5 134.8(8) . . ?
C2 C1 C5 131.6(8) . . ?
O2 C2 C1 133.9(8) . . ?
O2 C2 C3 136.2(7) . . ?
C1 C2 C3 89.9(6) . . ?
C2 O2 Eu 137.6(5) . . ?
O3 C3 C4 135.2(7) . . ?
O3 C3 C2 138.6(7) . . ?
C4 C3 C2 86.2(6) . . ?
O4 C4 C1 138.0(8) . . ?
O4 C4 C3 131.6(8) . . ?
C1 C4 C3 90.4(6) . . ?
C4 O4 Eu 145.9(6) . 6_566 ?
O8 C6 C7 134.8(24) . 5_666 ?
O8 C6 C7 135.3(24) . . ?
C7 C6 C7 90.0(9) 5_666 . ?
C7 C6 C8 135.9(19) 5_666 . ?
C7 C6 C8 134.0(19) . . ?
O7 C7 C6 136.3(11) . 5_666 ?
O7 C7 C6 133.7(11) . . ?
C6 C7 C6 90.0(9) 5_666 . ?
C7 O7 Eu 146.0(7) . . ?

loop_
_geom_bond_atom_site_label_1
_geom_bond_atom_site_label_2
_geom_bond_distance
_geom_bond_site_symmetry_2
_geom_bond_publ_flag
Eu O7 2.340(6) 3_556 ?
Eu O7 2.340(6) . ?
Eu O4 2.370(6) 8_657 ?
Eu O4 2.370(6) 6_665 ?
Eu O2 2.389(6) . ?
Eu O2 2.389(6) 3_556 ?
Eu O1 2.493(6) . ?
Eu O1 2.493(6) 3_556 ?
C1 C4 1.410(12) . ?
C1 C2 1.421(11) . ?
C1 C5 1.478(12) . ?
C2 O2 1.254(10) . ?
C2 C3 1.509(11) . ?
C3 O3 1.199(11) . ?
C3 C4 1.507(11) . ?
C4 O4 1.245(10) . ?
O4 Eu 2.370(6) 6_566 ?
C6 O8 1.2001(11) . ?
C6 C7 1.447(15) 5_666 ?
C6 C7 1.473(13) . ?
C6 C8 1.4800(11) . ?
C7 O7 1.244(12) . ?
C7 C6 1.447(15) 5_666 ?
